data_4061920
loop_
_publ_author_name
'Thanh Thien Co'
'Seung Whan Paek'
'Sang Chul Shim'
'Chan Sik Cho'
'Tae-Jeong Kim'
'Dong Woong Choi'
'Sang Ook Kang'
'Jong Hwa Jeong'

_publ_section_title
;
1,2-Ferrocenediylazaphosphinines: An Unusual Coordination Behavior and
Application to Allylic Alkylation
;
_journal_name_full Organometallics
_journal_page_first 1475
_journal_paper_doi 10.1021/om020929n
_journal_volume 22
_journal_year 2003
_chemical_formula_sum 'C30 H22 Fe N O5 P W'
_chemical_formula_weight 747.16
_space_group_IT_number 19
_symmetry_cell_setting orthorhombic
_symmetry_space_group_name_Hall 'P 2ac 2ab'
_symmetry_space_group_name_H-M 'P 21 21 21'
_cell_angle_alpha 90.00
_cell_angle_beta 90.00
_cell_angle_gamma 90.00
_cell_formula_units_Z 4
_cell_length_a 11.3160(8)
_cell_length_b 13.8693(10)
_cell_length_c 19.933(2)
_cell_measurement_temperature 293(2)
_cell_volume 3128.4(4)
_diffrn_ambient_temperature 293(2)
_exptl_crystal_density_diffrn 1.586
_refine_ls_R_factor_obs 0.0594
_refine_ls_wR_factor_obs 0.1675
_cod_depositor_comments
;
The following automatic conversions were performed:
'_symmetry_cell_setting' value 'Orthorhombic' changed to 'orthorhombic'
according to '/home/saulius/struct/CIF-dictionaries/cif_core.dic'
dictionary named 'cif_core.dic' version 2.4.1 from 2010-06-29.

Automatic conversion script
Id: cif_fix_enum 1527 2010-12-29 10:47:43Z saulius 
;
_cod_database_code 4061920

loop_
_symmetry_equiv_pos_as_xyz
'x, y, z'
'-x+1/2, -y, z+1/2'
'-x, y+1/2, -z+1/2'
'x+1/2, -y+1/2, -z'

loop_
_atom_site_aniso_label
_atom_site_aniso_U_11
_atom_site_aniso_U_22
_atom_site_aniso_U_33
_atom_site_aniso_U_23
_atom_site_aniso_U_13
_atom_site_aniso_U_12
W 0.0349(4) 0.0334(4) 0.0447(4) 0.0010(4) 0.0011(4) -0.0011(4)
Fe 0.061(2) 0.041(2) 0.0359(15) -0.0044(13) -0.0007(15) 0.0054(15)
P 0.030(2) 0.029(2) 0.035(2) 0.003(2) -0.002(2) -0.001(2)
O1 0.043(7) 0.053(9) 0.034(7) 0.001(6) 0.001(6) -0.008(7)
O2 0.051(9) 0.086(13) 0.090(12) 0.027(10) -0.006(12) -0.008(10)
O3 0.073(12) 0.043(10) 0.154(21) -0.013(12) 0.003(14) -0.015(10)
O4 0.061(10) 0.072(11) 0.073(10) 0.023(9) -0.007(10) 0.019(10)
O5 0.116(17) 0.055(11) 0.111(15) -0.026(11) -0.023(16) 0.029(13)
N 0.047(9) 0.029(8) 0.032(8) 0.000(7) 0.000(7) -0.002(7)
C1 0.031(9) 0.045(12) 0.040(10) -0.005(8) -0.002(8) 0.000(8)
C2 0.030(8) 0.027(7) 0.038(9) -0.012(8) -0.005(6) 0.002(8)
C3 0.039(11) 0.041(11) 0.052(12) 0.020(10) -0.011(10) -0.010(9)
C4 0.053(13) 0.089(19) 0.073(16) 0.032(15) 0.009(13) -0.015(14)
C5 0.061(12) 0.030(9) 0.043(10) 0.002(8) 0.024(12) 0.007(11)
C6 0.049(11) 0.027(10) 0.063(13) -0.001(10) -0.006(10) -0.007(9)
C7 0.042(10) 0.047(11) 0.060(11) -0.010(10) -0.012(10) 0.015(12)
C8 0.065(14) 0.056(13) 0.035(10) 0.006(10) -0.010(11) -0.006(12)
C9 0.055(14) 0.046(11) 0.035(10) 0.016(9) 0.003(9) -0.003(10)
C10 0.048(16) 0.071(19) 0.117(24) 0.004(18) -0.016(17) 0.027(15)
C11 0.120(29) 0.014(11) 0.222(46) -0.038(19) 0.073(31) 0.003(14)
C12 0.269(70) 0.066(24) 0.073(26) -0.047(21) 0.010(35) -0.003(33)
C13 0.133(34) 0.070(23) 0.062(18) -0.013(16) 0.035(21) 0.021(23)
C14 0.045(14) 0.037(13) 0.216(45) 0.003(21) 0.017(24) 0.022(12)
C15 0.032(9) 0.034(9) 0.041(9) 0.002(7) -0.001(8) 0.000(9)
C16 0.056(12) 0.038(10) 0.062(13) 0.015(12) -0.012(13) 0.002(9)
C17 0.084(19) 0.044(12) 0.059(15) 0.022(10) -0.004(13) -0.023(12)
C18 0.089(17) 0.030(10) 0.066(14) 0.006(12) -0.019(17) -0.024(11)
C19 0.054(14) 0.045(13) 0.101(19) -0.007(13) 0.027(14) -0.022(11)
C20 0.038(11) 0.047(11) 0.077(15) 0.012(14) 0.005(10) 0.011(11)
C21 0.036(9) 0.035(9) 0.045(10) -0.005(9) 0.003(11) 0.001(8)
C22 0.060(12) 0.027(8) 0.046(10) -0.004(8) -0.007(11) 0.009(10)
C23 0.074(15) 0.040(11) 0.062(14) -0.001(12) -0.022(15) 0.007(11)
C24 0.073(17) 0.046(14) 0.071(16) -0.016(13) 0.006(14) 0.000(13)
C25 0.065(15) 0.058(14) 0.056(14) -0.001(12) 0.022(12) -0.001(13)
C26 0.047(12) 0.033(10) 0.084(16) 0.006(11) 0.015(12) -0.010(10)
C27 0.047(12) 0.062(15) 0.050(12) 0.008(11) 0.017(11) -0.003(11)
C28 0.032(11) 0.038(11) 0.084(16) 0.009(11) 0.000(10) -0.004(9)
C29 0.059(14) 0.039(11) 0.057(14) 0.000(11) 0.005(12) 0.009(11)
C30 0.069(14) 0.060(14) 0.060(13) 0.004(13) 0.015(13) 0.013(18)

loop_
_atom_site_label
_atom_site_type_symbol
_atom_site_fract_x
_atom_site_fract_y
_atom_site_fract_z
_atom_site_U_iso_or_equiv
_atom_site_thermal_displace_type
_atom_site_occupancy
_atom_site_calc_flag
_atom_site_refinement_flags
_atom_site_disorder_group
W W 0.89776(7) 0.56817(5) 0.17730(4) 0.0376(2) Uani 1 d . .
Fe Fe 0.5460(3) 0.4931(2) -0.02229(15) 0.0461(8) Uani 1 d . .
P P 0.4772(4) 0.5607(4) 0.1359(2) 0.0313(10) Uani 1 d . .
O1 O 0.7571(12) 0.5448(10) 0.2509(7) 0.043(4) Uani 1 d . .
O2 O 1.0980(17) 0.6042(14) 0.0758(10) 0.076(5) Uani 1 d . .
O3 O 0.9617(18) 0.7817(13) 0.2207(13) 0.090(7) Uani 1 d . .
O4 O 1.0951(16) 0.5032(12) 0.2770(8) 0.069(5) Uani 1 d . .
O5 O 0.9072(23) 0.3581(13) 0.1127(11) 0.094(7) Uani 1 d . .
N N 0.7222(15) 0.5994(11) 0.1217(8) 0.036(4) Uani 1 d . .
C1 C 0.6523(16) 0.5440(14) 0.2263(10) 0.039(4) Uani 1 d . .
H1 H 0.5900(16) 0.5265(14) 0.2541(10) 0.046 Uiso 1 calc R .
C2 C 0.6275(14) 0.5681(13) 0.1599(8) 0.032(4) Uani 1 d . .
C3 C 0.7058(18) 0.6248(15) 0.0588(11) 0.044(5) Uani 1 d . .
C4 C 0.8069(22) 0.6649(22) 0.0192(13) 0.071(7) Uani 1 d . .
H4A H 0.8769(48) 0.6651(141) 0.0465(37) 0.107 Uiso 1 calc R .
H4B H 0.7888(80) 0.7296(58) 0.0056(89) 0.107 Uiso 1 calc R .
H4C H 0.8200(120) 0.6257(90) -0.0198(58) 0.107 Uiso 1 calc R .
C5 C 0.5994(23) 0.6176(13) 0.0226(10) 0.044(5) Uani 1 d . .
C6 C 0.4881(19) 0.5812(14) 0.0513(11) 0.047(5) Uani 1 d . .
C7 C 0.4030(19) 0.5774(15) -0.0023(10) 0.050(5) Uani 1 d . .
H7 H 0.3241(19) 0.5594(15) 0.0021(10) 0.060 Uiso 1 calc R .
C8 C 0.4598(22) 0.6057(16) -0.0636(10) 0.052(5) Uani 1 d . .
H8 H 0.4261(22) 0.6051(16) -0.1062(10) 0.062 Uiso 1 calc R .
C9 C 0.5767(19) 0.6350(15) -0.0476(10) 0.045(5) Uani 1 d . .
H9 H 0.6305(19) 0.6613(15) -0.0777(10) 0.055 Uiso 1 calc R .
C10 C 0.6194(25) 0.3678(22) 0.0145(18) 0.078(9) Uani 1 d . .
H10 H 0.6427(25) 0.3566(22) 0.0586(18) 0.094 Uiso 1 calc R .
C11 C 0.5154(34) 0.3522(16) -0.0130(24) 0.118(16) Uani 1 d . .
H11 H 0.4471(34) 0.3289(16) 0.0071(24) 0.142 Uiso 1 calc R .
C12 C 0.5335(63) 0.3810(27) -0.0840(20) 0.136(20) Uani 1 d . .
H12 H 0.4765(63) 0.3727(27) -0.1172(20) 0.163 Uiso 1 calc R .
C13 C 0.6251(40) 0.4146(26) -0.0942(18) 0.088(11) Uani 1 d . .
H13 H 0.6534(40) 0.4430(26) -0.1333(18) 0.106 Uiso 1 calc R .
C14 C 0.6812(25) 0.4023(18) -0.0345(25) 0.099(13) Uani 1 d . .
H14 H 0.7605(25) 0.4181(18) -0.0291(25) 0.119 Uiso 1 calc R .
C15 C 0.4105(16) 0.4478(12) 0.1542(9) 0.035(4) Uani 1 d . .
C16 C 0.4770(20) 0.3715(14) 0.1805(12) 0.052(5) Uani 1 d . .
H16 H 0.5563(20) 0.3800(14) 0.1911(12) 0.062 Uiso 1 calc R .
C17 C 0.4205(24) 0.2798(16) 0.1909(12) 0.062(7) Uani 1 d . .
H17 H 0.4625(24) 0.2278(16) 0.2081(12) 0.075 Uiso 1 calc R .
C18 C 0.3010(24) 0.2708(14) 0.1744(14) 0.062(6) Uani 1 d . .
H18 H 0.2647(24) 0.2111(14) 0.1798(14) 0.074 Uiso 1 calc R .
C19 C 0.2331(22) 0.3488(17) 0.1500(14) 0.067(7) Uani 1 d . .
H19 H 0.1531(22) 0.3420(17) 0.1402(14) 0.080 Uiso 1 calc R .
C20 C 0.2879(18) 0.4309(19) 0.1417(12) 0.054(5) Uani 1 d . .
H20 H 0.2433(18) 0.4827(19) 0.1264(12) 0.065 Uiso 1 calc R .
C21 C 0.3833(16) 0.6513(12) 0.1727(10) 0.039(4) Uani 1 d . .
C22 C 0.4003(23) 0.7457(13) 0.1467(10) 0.044(4) Uani 1 d . .
H22 H 0.4560(23) 0.7582(13) 0.1135(10) 0.053 Uiso 1 calc R .
C23 C 0.3257(22) 0.8226(16) 0.1748(12) 0.059(6) Uani 1 d . .
H23 H 0.3275(22) 0.8841(16) 0.1562(12) 0.070 Uiso 1 calc R .
C24 C 0.2540(25) 0.8037(18) 0.2279(14) 0.064(7) Uani 1 d . .
H24 H 0.2089(25) 0.8526(18) 0.2470(14) 0.076 Uiso 1 calc R .
C25 C 0.2490(22) 0.7104(18) 0.2533(12) 0.060(6) Uani 1 d . .
H25 H 0.2023(22) 0.6977(18) 0.2907(12) 0.071 Uiso 1 calc R .
C26 C 0.3115(20) 0.6369(15) 0.2244(12) 0.055(6) Uani 1 d . .
H26 H 0.3033(20) 0.5748(15) 0.2414(12) 0.066 Uiso 1 calc R .
C27 C 1.0206(20) 0.5943(18) 0.1117(12) 0.053(6) Uani 1 d . .
C28 C 0.9286(17) 0.7063(16) 0.2083(13) 0.051(6) Uani 1 d . .
C29 C 1.0199(21) 0.5272(16) 0.2372(12) 0.052(6) Uani 1 d . .
C30 C 0.8963(24) 0.4373(20) 0.1379(11) 0.063(6) Uani 1 d . .

loop_
_geom_bond_atom_site_label_1
_geom_bond_atom_site_label_2
_geom_bond_distance
_geom_bond_site_symmetry_2
_geom_bond_publ_flag
W C29 1.91(3) . ?
W C27 1.94(2) . ?
W C30 1.98(3) . ?
W C28 2.04(2) . ?
W O1 2.188(14) . ?
W N 2.32(2) . ?
Fe C12 1.99(3) . ?
Fe C14 2.00(2) . ?
Fe C11 1.99(2) . ?
Fe C13 2.01(3) . ?
Fe C6 2.02(2) . ?
Fe C8 2.02(2) . ?
Fe C7 2.04(2) . ?
Fe C5 2.04(2) . ?
Fe C9 2.06(2) . ?
Fe C10 2.06(3) . ?
P C6 1.72(2) . ?
P C2 1.77(2) . ?
P C15 1.78(2) . ?
P C21 1.80(2) . ?
O1 C1 1.28(2) . ?
O2 C27 1.14(3) . ?
O3 C28 1.14(3) . ?
O4 C29 1.21(3) . ?
O5 C30 1.21(3) . ?
N C3 1.32(3) . ?
N C2 1.38(2) . ?
C1 C2 1.39(3) . ?
C3 C5 1.41(3) . ?
C3 C4 1.50(3) . ?
C5 C9 1.44(3) . ?
C5 C6 1.47(3) . ?
C6 C7 1.44(3) . ?
C7 C8 1.44(3) . ?
C8 C9 1.42(3) . ?
C10 C14 1.29(5) . ?
C10 C11 1.32(5) . ?
C11 C12 1.48(5) . ?
C12 C13 1.16(6) . ?
C12 C14 1.96(7) . ?
C13 C14 1.36(5) . ?
C15 C16 1.40(3) . ?
C15 C20 1.43(3) . ?
C16 C17 1.44(3) . ?
C17 C18 1.40(4) . ?
C18 C19 1.41(3) . ?
C19 C20 1.31(3) . ?
C21 C26 1.33(3) . ?
C21 C22 1.42(3) . ?
C22 C23 1.47(3) . ?
C23 C24 1.36(3) . ?
C24 C25 1.39(4) . ?
C25 C26 1.37(3) . ?
